data_2235927
loop_
_publ_author_name
'Abduelftah, Halema Shaban'
'Ali, Amna Qasem'
'Eltayeb, Naser Eltaher'
'Teoh, Siang Guan'
'Fun, Hoong-Kun'

_publ_section_title
;
 (<i>E</i>)-<i>N</i>-Ethyl-2-[(<i>E</i>)-3-(hydroxyimino)butan-2-ylidene]hydrazinecarbothioamide
;
_journal_coeditor_code NG5276
_journal_issue 8
_journal_name_full 'Acta Crystallographica Section E'
_journal_page_first o2552
_journal_paper_doi 10.1107/S1600536812028632
_journal_volume 68
_journal_year 2012
_chemical_formula_iupac 'C7 H14 N4 O S'
_chemical_formula_moiety 'C7 H14 N4 O S'
_chemical_formula_sum 'C7 H14 N4 O S'
_chemical_formula_weight 202.28
_chemical_name_systematic
;
(<i>E</i>)-<i>N</i>-Ethyl-2-[(<i>E</i>)-3-(hydroxyimino)butan-2-
ylidene]hydrazinecarbothioamide
;
_space_group_IT_number 2
_symmetry_cell_setting triclinic
_symmetry_space_group_name_Hall '-P 1'
_symmetry_space_group_name_H-M 'P -1'
_atom_sites_solution_hydrogens geom
_atom_sites_solution_primary direct
_atom_sites_solution_secondary difmap
_audit_creation_method SHELXL-97
_cell_angle_alpha 71.3090(10)
_cell_angle_beta 76.3180(10)
_cell_angle_gamma 86.4200(10)
_cell_formula_units_Z 2
_cell_length_a 5.7065(2)
_cell_length_b 9.0632(3)
_cell_length_c 10.7109(4)
_cell_measurement_reflns_used 8235
_cell_measurement_temperature 100.0(10)
_cell_measurement_theta_max 35.10
_cell_measurement_theta_min 3.60
_cell_volume 509.80(3)
_computing_cell_refinement 'SAINT (Bruker, 2005)'
_computing_data_collection 'APEX2 (Bruker, 2005)'
_computing_data_reduction 'SAINT (Bruker, 2005)'
_computing_molecular_graphics 'SHELXTL (Sheldrick, 2008)'
_computing_publication_material 'SHELXTL (Sheldrick, 2008) and PLATON (Spek, 2009)'
_computing_structure_refinement 'SHELXTL (Sheldrick, 2008)'
_computing_structure_solution 'SHELXTL (Sheldrick, 2008)'
_diffrn_ambient_temperature 100(2)
_diffrn_measured_fraction_theta_full 0.987
_diffrn_measured_fraction_theta_max 0.987
_diffrn_measurement_device_type 'Bruker APEXII CCD'
_diffrn_measurement_method '\f and \w scans'
_diffrn_radiation_monochromator graphite
_diffrn_radiation_source 'fine-focus sealed tube'
_diffrn_radiation_type MoK\a
_diffrn_radiation_wavelength 0.71073
_diffrn_reflns_av_R_equivalents 0.0226
_diffrn_reflns_av_sigmaI/netI 0.0206
_diffrn_reflns_limit_h_max 8
_diffrn_reflns_limit_h_min -8
_diffrn_reflns_limit_k_max 14
_diffrn_reflns_limit_k_min -14
_diffrn_reflns_limit_l_max 16
_diffrn_reflns_limit_l_min -16
_diffrn_reflns_number 15442
_diffrn_reflns_theta_full 34.00
_diffrn_reflns_theta_max 34.00
_diffrn_reflns_theta_min 2.61
_diffrn_standards_number 0
_exptl_absorpt_coefficient_mu 0.287
_exptl_absorpt_correction_T_max 0.9791
_exptl_absorpt_correction_T_min 0.8543
_exptl_absorpt_correction_type multi-scan
_exptl_absorpt_process_details '(SADABS; Bruker, 2005)'
_exptl_crystal_colour colourless
_exptl_crystal_density_diffrn 1.318
_exptl_crystal_density_method 'not measured'
_exptl_crystal_description plate
_exptl_crystal_F_000 216
_exptl_crystal_size_max 0.57
_exptl_crystal_size_mid 0.20
_exptl_crystal_size_min 0.07
_refine_diff_density_max 0.455
_refine_diff_density_min -0.327
_refine_ls_extinction_method none
_refine_ls_goodness_of_fit_ref 1.082
_refine_ls_hydrogen_treatment constr
_refine_ls_matrix_type full
_refine_ls_number_parameters 121
_refine_ls_number_reflns 4093
_refine_ls_number_restraints 0
_refine_ls_restrained_S_all 1.082
_refine_ls_R_factor_all 0.0361
_refine_ls_R_factor_gt 0.0317
_refine_ls_shift/su_max 0.001
_refine_ls_shift/su_mean 0.000
_refine_ls_structure_factor_coef Fsqd
_refine_ls_weighting_details 'calc w=1/[\s^2^(Fo^2^)+(0.0432P)^2^+0.1608P] where P=(Fo^2^+2Fc^2^)/3'
_refine_ls_weighting_scheme calc
_refine_ls_wR_factor_gt 0.0895
_refine_ls_wR_factor_ref 0.0933
_reflns_number_gt 3648
_reflns_number_total 4093
_reflns_threshold_expression I>2sigma(I)
_cod_data_source_file ng5276.cif
_cod_data_source_block I
_cod_database_code 2235927
_cod_database_fobs_code 2235927

loop_
_symmetry_equiv_pos_as_xyz
'x, y, z'
'-x, -y, -z'

loop_
_atom_site_type_symbol
_atom_site_label
_atom_site_fract_x
_atom_site_fract_y
_atom_site_fract_z
_atom_site_U_iso_or_equiv
_atom_site_adp_type
_atom_site_calc_flag
_atom_site_refinement_flags
_atom_site_occupancy
_atom_site_symmetry_multiplicity
S S1 0.44242(4) 0.52051(3) 0.69791(2) 0.02043(7) Uani d . 1 1
O O1 1.61220(13) 1.04092(8) 0.11132(7) 0.02309(14) Uani d . 1 1
H H1O1 1.6452 1.0633 0.0256 0.035 Uiso d R 1 1
N N1 1.41316(13) 0.94009(9) 0.15010(7) 0.01695(13) Uani d . 1 1
N N2 1.01528(13) 0.74755(9) 0.45088(7) 0.01587(13) Uani d . 1 1
N N3 0.81401(13) 0.65358(9) 0.50040(7) 0.01734(13) Uani d . 1 1
H H1N3 0.7419 0.6218 0.4504 0.021 Uiso d R 1 1
N N4 0.82678(13) 0.66298(9) 0.71029(7) 0.01754(13) Uani d . 1 1
H H1N4 0.9652 0.7085 0.6662 0.021 Uiso d R 1 1
C C1 1.41628(18) 0.94145(12) 0.37977(9) 0.02285(17) Uani d . 1 1
H H1A 1.5830 0.9797 0.3405 0.034 Uiso calc R 1 1
H H1B 1.4111 0.8518 0.4613 0.034 Uiso calc R 1 1
H H1C 1.3154 1.0244 0.4035 0.034 Uiso calc R 1 1
C C2 1.32385(15) 0.89332(10) 0.27889(8) 0.01613(14) Uani d . 1 1
C C3 1.11201(15) 0.78830(10) 0.32272(8) 0.01645(14) Uani d . 1 1
C C4 1.02391(19) 0.73958(13) 0.22066(9) 0.0260(2) Uani d . 1 1
H H4A 0.9612 0.6324 0.2616 0.039 Uiso calc R 1 1
H H4B 1.1576 0.7453 0.1425 0.039 Uiso calc R 1 1
H H4C 0.8953 0.8091 0.1911 0.039 Uiso calc R 1 1
C C5 0.70823(14) 0.61747(10) 0.63536(8) 0.01525(13) Uani d . 1 1
C C6 0.73697(16) 0.63713(11) 0.85512(8) 0.01993(15) Uani d . 1 1
H H6A 0.7165 0.5240 0.9036 0.024 Uiso calc R 1 1
H H6B 0.5777 0.6864 0.8714 0.024 Uiso calc R 1 1
C C7 0.91280(18) 0.70594(12) 0.90870(10) 0.02417(18) Uani d . 1 1
H H7A 0.8508 0.6882 1.0059 0.036 Uiso calc R 1 1
H H7B 0.9315 0.8181 0.8612 0.036 Uiso calc R 1 1
H H7C 1.0696 0.6559 0.8936 0.036 Uiso calc R 1 1

loop_
_atom_site_aniso_label
_atom_site_aniso_U_11
_atom_site_aniso_U_22
_atom_site_aniso_U_33
_atom_site_aniso_U_12
_atom_site_aniso_U_13
_atom_site_aniso_U_23
S1 0.01501(10) 0.03141(12) 0.01420(10) -0.00775(7) 0.00028(6) -0.00740(8)
O1 0.0233(3) 0.0273(3) 0.0159(3) -0.0142(2) -0.0004(2) -0.0031(2)
N1 0.0172(3) 0.0177(3) 0.0139(3) -0.0061(2) -0.0013(2) -0.0027(2)
N2 0.0154(3) 0.0189(3) 0.0117(3) -0.0038(2) -0.0016(2) -0.0030(2)
N3 0.0163(3) 0.0242(3) 0.0109(3) -0.0066(2) -0.0010(2) -0.0050(2)
N4 0.0158(3) 0.0247(3) 0.0119(3) -0.0052(2) -0.0012(2) -0.0060(2)
C1 0.0260(4) 0.0279(4) 0.0160(4) -0.0094(3) -0.0062(3) -0.0060(3)
C2 0.0174(3) 0.0173(3) 0.0129(3) -0.0041(2) -0.0032(2) -0.0032(3)
C3 0.0175(3) 0.0197(3) 0.0116(3) -0.0050(3) -0.0021(2) -0.0040(3)
C4 0.0287(4) 0.0360(5) 0.0138(3) -0.0161(4) -0.0015(3) -0.0081(3)
C5 0.0140(3) 0.0191(3) 0.0117(3) -0.0020(2) -0.0017(2) -0.0040(3)
C6 0.0202(3) 0.0278(4) 0.0118(3) -0.0039(3) -0.0012(3) -0.0073(3)
C7 0.0253(4) 0.0323(5) 0.0194(4) -0.0007(3) -0.0078(3) -0.0122(3)

loop_
_atom_type_symbol
_atom_type_description
_atom_type_scat_dispersion_real
_atom_type_scat_dispersion_imag
_atom_type_scat_source
C C 0.0033 0.0016 'International Tables Vol C Tables 4.2.6.8 and 6.1.1.4'
H H 0.0000 0.0000 'International Tables Vol C Tables 4.2.6.8 and 6.1.1.4'
N N 0.0061 0.0033 'International Tables Vol C Tables 4.2.6.8 and 6.1.1.4'
O O 0.0106 0.0060 'International Tables Vol C Tables 4.2.6.8 and 6.1.1.4'
S S 0.1246 0.1234 'International Tables Vol C Tables 4.2.6.8 and 6.1.1.4'

loop_
_geom_angle_atom_site_label_1
_geom_angle_atom_site_label_2
_geom_angle_atom_site_label_3
_geom_angle
N1 O1 H1O1 101.9
C2 N1 O1 113.41(7)
C3 N2 N3 118.88(7)
C5 N3 N2 117.92(7)
C5 N3 H1N3 117.7
N2 N3 H1N3 124.1
C5 N4 C6 123.53(7)
C5 N4 H1N4 114.6
C6 N4 H1N4 121.9
C2 C1 H1A 109.5
C2 C1 H1B 109.5
H1A C1 H1B 109.5
C2 C1 H1C 109.5
H1A C1 H1C 109.5
H1B C1 H1C 109.5
N1 C2 C3 114.67(7)
N1 C2 C1 124.68(7)
C3 C2 C1 120.63(7)
N2 C3 C2 114.69(7)
N2 C3 C4 125.37(8)
C2 C3 C4 119.93(7)
C3 C4 H4A 109.5
C3 C4 H4B 109.5
H4A C4 H4B 109.5
C3 C4 H4C 109.5
H4A C4 H4C 109.5
H4B C4 H4C 109.5
N4 C5 N3 116.43(7)
N4 C5 S1 123.74(6)
N3 C5 S1 119.83(6)
N4 C6 C7 110.08(7)
N4 C6 H6A 109.6
C7 C6 H6A 109.6
N4 C6 H6B 109.6
C7 C6 H6B 109.6
H6A C6 H6B 108.2
C6 C7 H7A 109.5
C6 C7 H7B 109.5
H7A C7 H7B 109.5
C6 C7 H7C 109.5
H7A C7 H7C 109.5
H7B C7 H7C 109.5

loop_
_geom_bond_atom_site_label_1
_geom_bond_atom_site_label_2
_geom_bond_distance
S1 C5 1.6823(8)
O1 N1 1.4004(9)
O1 H1O1 0.8499
N1 C2 1.2891(10)
N2 C3 1.2913(10)
N2 N3 1.3676(10)
N3 C5 1.3674(10)
N3 H1N3 0.8699
N4 C5 1.3326(10)
N4 C6 1.4594(11)
N4 H1N4 0.8699
C1 C2 1.4955(12)
C1 H1A 0.9800
C1 H1B 0.9800
C1 H1C 0.9800
C2 C3 1.4753(11)
C3 C4 1.4966(12)
C4 H4A 0.9800
C4 H4B 0.9800
C4 H4C 0.9800
C6 C7 1.5182(13)
C6 H6A 0.9900
C6 H6B 0.9900
C7 H7A 0.9800
C7 H7B 0.9800
C7 H7C 0.9800

loop_
_geom_hbond_atom_site_label_D
_geom_hbond_atom_site_label_H
_geom_hbond_atom_site_label_A
_geom_hbond_site_symmetry_A
_geom_hbond_distance_DH
_geom_hbond_distance_HA
_geom_hbond_distance_DA
_geom_hbond_angle_DHA
_geom_hbond_publ_flag
O1 H1O1 N1 2_875 0.8500 2.0000 2.7876(10) 154.00 yes
N3 H1N3 S1 2_666 0.8700 2.7500 3.6124(8) 171.00 yes
N4 H1N4 N2 . 0.8700 2.1700 2.6055(10) 111.00 yes
C1 H1A O1 . 0.9800 2.3000 2.6970(11) 103.00 yes
C4 H4A S1 2_666 0.9800 2.6400 3.4302(12) 138.00 yes
C4 H4B N1 . 0.9800 2.3900 2.7636(14) 102.00 yes

loop_
_geom_torsion_atom_site_label_1
_geom_torsion_atom_site_label_2
_geom_torsion_atom_site_label_3
_geom_torsion_atom_site_label_4
_geom_torsion
C3 N2 N3 C5 -177.16(8)
O1 N1 C2 C3 179.32(7)
O1 N1 C2 C1 0.93(13)
N3 N2 C3 C2 178.30(7)
N3 N2 C3 C4 -0.76(14)
N1 C2 C3 N2 -176.75(8)
C1 C2 C3 N2 1.71(12)
N1 C2 C3 C4 2.37(13)
C1 C2 C3 C4 -179.18(9)
C6 N4 C5 N3 178.54(8)
C6 N4 C5 S1 -1.47(13)
N2 N3 C5 N4 -7.33(12)
N2 N3 C5 S1 172.68(6)
C5 N4 C6 C7 -178.86(8)

loop_
_cod_related_entry_id
_cod_related_entry_database
_cod_related_entry_code
1 ChemSpider 30657992
